data_4030844
loop_
_publ_author_name
'Taoudi, A.'
'Mikou, A.'
'Laval, J. P.'

_publ_section_title
;
 Synthesis ans characterization of two new ordered crystallines phases
 close to ThF4-ZrF4 fluoride glasses. II: Crystal structure of ThZr2F12
;
_journal_name_full 'European Journal of Solid State and Inorganic Chemistry'
_journal_page_first 1051
_journal_page_last 1062
_journal_volume 33
_journal_year 1996
_chemical_formula_sum 'F12 Th Zr2'
_chemical_formula_weight 642.467
_space_group_IT_number 12
_symmetry_cell_setting monoclinic
_symmetry_Int_Tables_number 12
_symmetry_space_group_name_Hall '-I 2y'
_symmetry_space_group_name_H-M 'I 1 2/m 1'
_cell_angle_alpha 90
_cell_angle_beta 90.73(1)
_cell_angle_gamma 90
_cell_formula_units_Z 4
_cell_length_a 9.895(2)
_cell_length_b 10.488(2)
_cell_length_c 7.856(1)
_cell_volume 815.2(2)
_diffrn_ambient_temperature 293
_diffrn_radiation_probe x-ray
_diffrn_radiation_type CuK\a
_diffrn_radiation_wavelength 1.54184
_exptl_absorpt_coefficient_mu 80.754
_exptl_crystal_density_diffrn 5.235
_exptl_crystal_F_000 1112
_pd_proc_ls_prof_R_factor 0.064
_pd_proc_ls_prof_wR_factor 0.090
_refine_ls_R_I_factor 0.039
_cod_data_source_file EJSSIC-1996-33-1051-1062.cif
_cod_data_source_block ThZr2F12
_cod_depositor_comments
;
Rietveld refinements, Fullprof software
;
_cod_original_sg_symbol_H-M 'I 2/m'
_cod_database_code 4030844

loop_
_symmetry_equiv_pos_site_id
_symmetry_equiv_pos_as_xyz
1 x,y,z
2 -x,y,-z
3 -x,-y,-z
4 x,-y,z
5 1/2+x,1/2+y,1/2+z
6 1/2-x,1/2+y,1/2-z
7 1/2-x,1/2-y,1/2-z
8 1/2+x,1/2-y,1/2+z

loop_
_atom_site_label
_atom_site_type_symbol
_atom_site_thermal_displace_type
_atom_site_fract_x
_atom_site_fract_y
_atom_site_fract_z
_atom_site_occupancy
_atom_site_U_iso_or_equiv
Th Th Uiso 0.00000 0.22270(10) 0.00000 1.000 0.0029(3)
Zr1 Zr Uiso 0.1892(2) 0.00000 0.6186(3) 1.000 0.0015(6)
Zr2 Zr Uiso 0.3502(2) 0.00000 0.1253(3) 1.000 0.0013(6)
F1 F Uiso 0.00000 0.00000 0.00000 1.000 0.024(6)
F2 F Uiso 0.00000 0.00000 0.50000 1.000 0.033(8)
F3 F Uiso 0.00000 0.3890(10) 0.50000 1.000 0.011(4)
F4 F Uiso 0.3160(10) 0.1449(8) 0.5930(10) 1.000 0.010(3)
F5 F Uiso 0.2820(10) 0.00000 0.854(2) 1.000 0.006(4)
F6 F Uiso 0.2120(10) 0.1477(8) 0.1040(10) 1.000 0.005(3)
F7 F Uiso 0.08100(10) 0.8583(8) 0.7430(10) 1.000 0.004(3)
F8 F Uiso 0.2250(10) 0.00000 0.362(2) 1.000 0.014(4)
F9 F Uiso 0.4290(9) 0.1246(8) 0.2970(10) 1.000 0.011(3)

loop_
_atom_type_symbol
_atom_type_description
_atom_type_scat_dispersion_real
_atom_type_scat_dispersion_imag
_atom_type_scat_source
F F 0.0727 0.0534 ' International Tables Vol C Tables 4.2.6.8 and 6.1.1.4'
Th Th -4.1491 12.3296 ' International Tables Vol C Tables 4.2.6.8 and 6.1.1.4'
Zr Zr -0.1862 2.2449 ' International Tables Vol C Tables 4.2.6.8 and 6.1.1.4'

loop_
_geom_angle_atom_site_label_1
_geom_angle_atom_site_label_2
_geom_angle_atom_site_label_3
_geom_angle
_geom_angle_site_symmetry_1
_geom_angle_site_symmetry_3
_geom_angle_publ_flag
F1 Th F6 70.7(2) . . yes
F1 Th F6 70.7(2) . 2_555 yes
F1 Th F7 68.7(2) . 3_566 yes
F1 Th F7 68.7(2) . 4_564 yes
F1 Th F4 125.2(2) . 7_555 yes
F1 Th F9 132.7(2) . 7_555 yes
F1 Th F4 125.2(2) . 8_454 yes
F1 Th F9 132.7(2) . 8_454 yes
F6 Th F6 141.3(3) . 2_555 yes
F6 Th F7 83.9(2) . 3_566 yes
F6 Th F7 82.3(2) . 4_564 yes
F4 Th F6 68.2(3) 7_555 . yes
F6 Th F9 74.8(3) . 7_555 yes
F4 Th F6 138.9(3) 8_454 . yes
F6 Th F9 135.3(3) . 8_454 yes
F6 Th F7 82.3(2) 2_555 3_566 yes
F6 Th F7 83.9(2) 2_555 4_564 yes
F4 Th F6 138.9(3) 7_555 2_555 yes
F6 Th F9 135.3(3) 2_555 7_555 yes
F4 Th F6 68.2(3) 8_454 2_555 yes
F6 Th F9 74.8(3) 2_555 8_454 yes
F7 Th F7 137.5(3) 3_566 4_564 yes
F4 Th F7 137.6(2) 7_555 3_566 yes
F7 Th F9 76.5(3) 3_566 7_555 yes
F4 Th F7 71.3(2) 8_454 3_566 yes
F7 Th F9 136.6(2) 3_566 8_454 yes
F4 Th F7 71.3(2) 7_555 4_564 yes
F7 Th F9 136.6(2) 4_564 7_555 yes
F4 Th F7 137.6(2) 8_454 4_564 yes
F7 Th F9 76.5(3) 4_564 8_454 yes
F4 Th F9 66.1(3) 7_555 7_555 yes
F4 Th F4 109.7(3) 7_555 8_454 yes
F4 Th F9 67.9(3) 7_555 8_454 yes
F4 Th F9 67.9(3) 8_454 7_555 yes
F9 Th F9 94.6(3) 7_555 8_454 yes
F4 Th F9 66.1(3) 8_454 8_454 yes
F2 Zr1 F4 121.4(3) . . yes
F2 Zr1 F5 142.4(3) . . yes
F2 Zr1 F8 74.1(3) . . yes
F2 Zr1 F7 75.23(15) . 1_545 yes
F2 Zr1 F4 121.4(3) . 4_555 yes
F2 Zr1 F7 75.23(15) . 4_565 yes
F4 Zr1 F5 79.4(3) . . yes
F4 Zr1 F8 77.5(3) . . yes
F4 Zr1 F7 157.6(3) . 1_545 yes
F4 Zr1 F4 100.1(4) . 4_555 yes
F4 Zr1 F7 80.2(3) . 4_565 yes
F5 Zr1 F8 143.5(4) . . yes
F5 Zr1 F7 78.7(3) . 1_545 yes
F4 Zr1 F5 79.4(3) 4_555 . yes
F5 Zr1 F7 78.7(3) . 4_565 yes
F7 Zr1 F8 123.9(3) 1_545 . yes
F4 Zr1 F8 77.5(3) 4_555 . yes
F7 Zr1 F8 123.9(3) 4_565 . yes
F4 Zr1 F7 80.2(3) 4_555 1_545 yes
F7 Zr1 F7 91.1(3) 1_545 4_565 yes
F4 Zr1 F7 157.6(3) 4_555 4_565 yes
F6 Zr2 F8 72.3(3) . . yes
F6 Zr2 F9 79.6(3) . . yes
F5 Zr2 F6 74.4(3) 1_554 . yes
F6 Zr2 F6 96.8(4) . 4_555 yes
F6 Zr2 F9 141.6(3) . 4_555 yes
F3 Zr2 F6 146.3(3) 5_544 . yes
F3 Zr2 F6 90.9(3) 7_555 . yes
F8 Zr2 F9 70.2(3) . . yes
F5 Zr2 F8 128.9(4) 1_554 . yes
F6 Zr2 F8 72.3(3) 4_555 . yes
F8 Zr2 F9 70.2(3) . 4_555 yes
F3 Zr2 F8 140.8(3) 5_544 . yes
F3 Zr2 F8 140.8(3) 7_555 . yes
F5 Zr2 F9 138.3(2) 1_554 . yes
F6 Zr2 F9 141.6(3) 4_555 . yes
F9 Zr2 F9 80.3(3) . 4_555 yes
F3 Zr2 F9 113.3(3) 5_544 . yes
F3 Zr2 F9 72.1(3) 7_555 . yes
F5 Zr2 F6 74.4(3) 1_554 4_555 yes
F5 Zr2 F9 138.3(2) 1_554 4_555 yes
F3 Zr2 F5 76.3(2) 5_544 1_554 yes
F3 Zr2 F5 76.3(2) 7_555 1_554 yes
F6 Zr2 F9 79.6(3) 4_555 4_555 yes
F3 Zr2 F6 90.9(3) 5_544 4_555 yes
F3 Zr2 F6 146.3(3) 7_555 4_555 yes
F3 Zr2 F9 72.1(3) 5_544 4_555 yes
F3 Zr2 F9 113.3(3) 7_555 4_555 yes
F3 Zr2 F3 66.1(3) 5_544 7_555 yes
Th F1 Th 180.00 . 3_555 yes
Zr1 F2 Zr1 180.00 . 2_556 yes
Zr2 F3 Zr2 113.9(5) 5_455 6_555 yes
Th F4 Zr1 162.5(4) 7_555 . yes
Zr1 F5 Zr2 171.1(6) . 1_556 yes
Th F6 Zr2 148.7(4) . . yes
Th F7 Zr1 147.9(4) 3_566 1_565 yes
Zr1 F8 Zr2 156.5(6) . . yes
Th F9 Zr2 174.6(5) 7_555 . yes

loop_
_geom_bond_atom_site_label_1
_geom_bond_atom_site_label_2
_geom_bond_distance
_geom_bond_site_symmetry_2
_geom_bond_publ_flag
Th F1 2.3357(12) . yes
Th F6 2.376(10) . yes
Th F6 2.376(10) 2_555 yes
Th F7 2.341(7) 3_566 yes
Th F7 2.341(7) 4_564 yes
Th F4 2.411(9) 7_555 yes
Th F9 2.361(8) 7_555 yes
Th F4 2.411(9) 8_454 yes
Th F9 2.361(8) 8_454 yes
Zr1 F2 2.081(2) . yes
Zr1 F4 1.983(9) . yes
Zr1 F5 2.054(15) . yes
Zr1 F8 2.051(16) . yes
Zr1 F7 2.083(7) 1_545 yes
Zr1 F4 1.983(9) 4_555 yes
Zr1 F7 2.083(7) 4_565 yes
Zr2 F6 2.072(9) . yes
Zr2 F8 2.248(14) . yes
Zr2 F9 2.027(8) . yes
Zr2 F5 2.227(15) 1_554 yes
Zr2 F6 2.072(9) 4_555 yes
Zr2 F9 2.027(8) 4_555 yes
Zr2 F3 2.135(6) 5_544 yes
Zr2 F3 2.135(6) 7_555 yes

loop_
_geom_torsion_atom_site_label_1
_geom_torsion_atom_site_label_2
_geom_torsion_atom_site_label_3
_geom_torsion_atom_site_label_4
_geom_torsion
_geom_torsion_site_symmetry_1
_geom_torsion_publ_flag
F1 Th F6 Zr2 18.5(7) . no
F6 Th F6 Zr2 18.5(11) 2_555 no
F7 Th F6 Zr2 88.1(8) 3_566 no
F7 Th F6 Zr2 -51.6(8) 4_564 no
F4 Th F6 Zr2 -124.5(8) 7_555 no
F9 Th F6 Zr2 165.7(9) 7_555 no
F4 Th F6 Zr2 140.3(7) 8_454 no
F9 Th F6 Zr2 -113.4(8) 8_454 no
F2 Zr1 F8 Zr2 180.00(1) . no
F4 Zr1 F8 Zr2 51.8(3) . no
F5 Zr1 F8 Zr2 0.00(1) . no
F8 Zr2 F6 Th -95.8(8) . no
F9 Zr2 F6 Th -168.2(8) . no
F6 Zr2 F6 Th -26.8(8) 4_555 no
F9 Zr2 F6 Th -108.7(8) 4_555 no
F6 Zr2 F8 Zr1 -128.3(3) . no
F9 Zr2 F8 Zr1 -43.3(3) . no
